data_4321884
loop_
_publ_author_name
'Talia M. McKinney'
'Phillip E. Fanwick'
'Richard A. Walton'

_publ_contact_author
;
     Richard A. Walton
     Department of Chemistry
     Purdue University
     1393 Brown Building
     W. Lafayette
     IN 47907
     USA
;
_publ_contact_author_email walton@chem.purdue.edu
_publ_contact_author_fax '(765) 494 0239'
_publ_contact_author_phone '(765) 494 5464'
_publ_section_title
;
 Reactions of the Eight-Coordinate Rhenium Complex ReH4(hq)(PPh3)2 (hq =
 2-Hydroxyquinoline Monoanion) with Monodentate Tertiary Phosphines:
 Formation of Pentagonal Bipyramidal Dihydridorhenium(III) Complexes of
 the Type ReH2(hq)(PPh3)2(PR3)
;
_journal_name_full 'Inorganic Chemistry'
_journal_page_first 1548
_journal_page_last 1554
_journal_paper_doi 10.1021/ic981155z
_journal_volume 38
_journal_year 1999
_chemical_formula_sum 'C63 H53 N O P3 Re'
_chemical_formula_weight 1119.25
_chemical_name_systematic ' ?'
_space_group_IT_number 14
_symmetry_cell_setting monoclinic
_symmetry_space_group_name_Hall '-P 2ybc'
_symmetry_space_group_name_H-M 'P 1 21/c 1'
_atom_type_scat_source 'International Tables for Crystallography (Vol C) '
_cell_angle_alpha 90.00
_cell_angle_beta 101.837(6)
_cell_angle_gamma 90.00
_cell_formula_units_Z 4
_cell_length_a 17.9318(15)
_cell_length_b 12.8195(11)
_cell_length_c 22.2897(13)
_cell_measurement_reflns_used 25
_cell_measurement_temperature 296
_cell_measurement_theta_max 46
_cell_measurement_theta_min 40
_cell_volume 5014.9(7)
_computing_cell_refinement CAD4_(Enraf-Nonius,_1977)
_computing_data_collection CAD4_(Enraf-Nonius,_1977)
_computing_data_reduction PROCESS_MolEN_(Fair,_1990)
_computing_molecular_graphics
;
    ORTEP (Johnson, 1976)
    Xtal_GX (Hall, 1995)
    PLUTON (Spek, 1991)
;
_computing_publication_material CIF_VAX_MolEN_(Fair,_1990)
_computing_structure_refinement LSFM_MolEN_(Fair,_1990)
_computing_structure_solution PATTY_(DIRDIF92,_Beurskins,_1992)
_diffrn_ambient_temperature 296
_diffrn_measurement_device_type Enraf_Nonius_CAD4
_diffrn_measurement_method \q/2\q
_diffrn_radiation_type Cu-K\a
_diffrn_radiation_wavelength 1.54184
_diffrn_reflns_av_R_equivalents 0.030
_diffrn_reflns_limit_h_max 0
_diffrn_reflns_limit_h_min -20
_diffrn_reflns_limit_k_max 0
_diffrn_reflns_limit_k_min -14
_diffrn_reflns_limit_l_max 25
_diffrn_reflns_limit_l_min -25
_diffrn_reflns_number 8640
_diffrn_reflns_theta_max 62.30
_diffrn_reflns_theta_min 2.62
_diffrn_standards_decay_% 1.95
_diffrn_standards_interval_time 83
_diffrn_standards_number 3
_exptl_absorpt_coefficient_mu 5.817
_exptl_absorpt_correction_T_max 0.5590
_exptl_absorpt_correction_T_min 0.3322
_exptl_absorpt_correction_type refdelf_(Walker_&_Stuart,_1983)
_exptl_crystal_colour orange
_exptl_crystal_density_diffrn 1.48
_exptl_crystal_description needle
_exptl_crystal_F_000 2264
_exptl_crystal_size_max 0.25
_exptl_crystal_size_mid 0.15
_exptl_crystal_size_min 0.10
_refine_diff_density_max 0.39
_refine_diff_density_min -0.16
_refine_ls_extinction_method none
_refine_ls_goodness_of_fit_ref 1.034
_refine_ls_hydrogen_treatment mixed
_refine_ls_matrix_type full
_refine_ls_number_parameters 630
_refine_ls_number_reflns 6202
_refine_ls_R_factor_gt 0.029
_refine_ls_shift/su_max 0.005
_refine_ls_structure_factor_coef F
_refine_ls_weighting_details '4Fo^2^/ (\s^2^(Fo^2^) + 0.0025 Fo^4^)'
_refine_ls_weighting_scheme sigma
_refine_ls_wR_factor_ref 0.039
_reflns_number_gt 6202
_reflns_number_total 8347
_reflns_threshold_expression >3.0\s(I)
_cod_data_source_file ic981155z_3.cif
_cod_data_source_block Compound4
_cod_original_cell_volume 5014.9(13)
_cod_original_formula_sum 'C63 H53 N1 O1 P3 Re1'
_cod_database_code 4321884

loop_
_symmetry_equiv_pos_as_xyz
'x, y, z'
'-x, y+1/2, -z+1/2'
'-x, -y, -z'
'x, -y+1/2, z+1/2'

loop_
_atom_site_aniso_label
_atom_site_aniso_U_11
_atom_site_aniso_U_22
_atom_site_aniso_U_33
_atom_site_aniso_U_12
_atom_site_aniso_U_13
_atom_site_aniso_U_23
Re 0.02756(8) 0.02757(8) 0.02773(8) -0.00058(9) 0.00578(7) -0.00077(8)
P(1) 0.0348(5) 0.0295(5) 0.0328(5) -0.0005(5) 0.0082(4) -0.0004(4)
P(2) 0.0325(5) 0.0331(6) 0.0326(5) 0.0012(5) 0.0032(5) -0.0025(5)
P(3) 0.0335(5) 0.0315(6) 0.0353(5) 0.0000(5) 0.0033(5) 0.0019(5)
O(2) 0.0372(15) 0.0460(18) 0.0394(15) -0.0024(14) 0.0120(13) 0.0009(15)
N(1) 0.0334(18) 0.0311(18) 0.0317(17) 0.0000(16) 0.0082(15) -0.0036(16)
C(2) 0.039(2) 0.037(2) 0.037(2) 0.004(2) 0.0136(19) 0.004(2)
C(3) 0.062(3) 0.071(4) 0.039(2) 0.002(3) 0.029(2) -0.002(3)
C(4) 0.063(3) 0.086(4) 0.036(2) -0.003(3) 0.019(2) -0.013(3)
C(5) 0.051(3) 0.052(3) 0.034(2) 0.000(2) 0.007(2) -0.005(2)
C(6) 0.077(4) 0.071(3) 0.036(3) 0.002(3) -0.005(3) -0.017(3)
C(7) 0.055(3) 0.070(3) 0.055(3) -0.007(3) -0.007(3) -0.012(3)
C(8) 0.040(3) 0.071(4) 0.063(3) -0.011(3) 0.006(3) 0.001(3)
C(9) 0.041(3) 0.061(3) 0.044(3) 0.000(2) 0.010(2) -0.001(2)
C(10) 0.038(2) 0.032(2) 0.035(2) -0.001(2) 0.002(2) 0.0029(19)
C(111) 0.041(2) 0.031(2) 0.037(2) -0.003(2) 0.0089(19) 0.0017(19)
C(112) 0.045(3) 0.061(3) 0.054(3) -0.013(2) 0.017(2) -0.018(3)
C(113) 0.067(3) 0.079(4) 0.067(3) -0.017(3) 0.024(3) -0.033(3)
C(114) 0.055(3) 0.064(3) 0.063(3) -0.022(3) 0.005(3) -0.019(3)
C(115) 0.044(3) 0.068(3) 0.061(3) -0.013(3) 0.006(3) -0.009(3)
C(116) 0.038(2) 0.056(3) 0.052(3) -0.006(2) 0.006(2) -0.007(3)
C(121) 0.040(2) 0.034(2) 0.037(2) 0.001(2) 0.0086(19) -0.0081(19)
C(122) 0.041(3) 0.054(3) 0.048(3) 0.003(2) 0.007(2) -0.001(2)
C(123) 0.043(3) 0.063(3) 0.065(3) 0.001(3) 0.015(2) 0.000(3)
C(124) 0.038(3) 0.069(4) 0.081(4) 0.014(3) 0.006(3) -0.004(3)
C(125) 0.055(3) 0.057(3) 0.069(4) 0.017(3) -0.001(3) 0.012(3)
C(126) 0.051(3) 0.045(3) 0.051(3) 0.004(2) 0.002(2) 0.001(2)
C(131) 0.034(2) 0.042(2) 0.040(2) -0.001(2) 0.0082(19) 0.004(2)
C(132) 0.058(3) 0.052(3) 0.045(3) -0.001(3) 0.016(2) 0.001(2)
C(133) 0.067(3) 0.068(4) 0.061(3) -0.004(3) 0.032(2) 0.002(3)
C(134) 0.063(3) 0.076(4) 0.054(3) -0.005(3) 0.022(2) 0.018(3)
C(135) 0.062(3) 0.049(3) 0.064(3) -0.002(3) 0.016(3) 0.021(3)
C(136) 0.052(3) 0.042(3) 0.052(3) 0.000(2) 0.015(2) 0.008(2)
C(211) 0.034(2) 0.046(3) 0.037(2) -0.004(2) 0.0025(19) -0.002(2)
C(212) 0.042(3) 0.043(3) 0.039(2) 0.003(2) 0.001(2) 0.001(2)
C(213) 0.064(3) 0.052(3) 0.053(3) 0.007(3) 0.001(3) 0.012(3)
C(214) 0.082(4) 0.082(4) 0.048(3) 0.008(4) 0.013(3) 0.018(3)
C(215) 0.091(4) 0.103(5) 0.044(3) 0.023(4) 0.027(3) 0.010(3)
C(216) 0.064(3) 0.064(3) 0.043(3) 0.016(3) 0.016(2) 0.004(3)
C(221) 0.040(2) 0.036(2) 0.046(3) 0.004(2) -0.008(2) -0.007(2)
C(222) 0.048(3) 0.051(3) 0.050(3) 0.006(2) -0.004(2) -0.017(2)
C(223) 0.058(3) 0.058(3) 0.087(4) 0.019(3) -0.003(3) -0.034(3)
C(224) 0.070(4) 0.053(3) 0.131(6) 0.016(3) -0.019(4) -0.042(3)
C(225) 0.060(4) 0.050(3) 0.160(7) -0.006(3) -0.010(4) -0.038(4)
C(226) 0.049(3) 0.048(3) 0.100(5) 0.001(3) -0.004(3) -0.014(3)
C(231) 0.034(2) 0.040(2) 0.046(2) 0.000(2) 0.005(2) -0.006(2)
C(232) 0.038(3) 0.067(3) 0.046(3) -0.002(3) -0.001(2) 0.002(3)
C(233) 0.034(3) 0.076(4) 0.072(4) 0.001(3) -0.004(3) 0.010(3)
C(234) 0.044(3) 0.083(4) 0.081(4) -0.012(3) 0.017(3) -0.007(4)
C(235) 0.060(3) 0.106(5) 0.067(3) -0.027(3) 0.025(3) -0.018(4)
C(236) 0.047(3) 0.074(4) 0.046(3) -0.016(3) 0.003(2) 0.000(3)
C(311) 0.034(2) 0.042(3) 0.042(2) 0.007(2) -0.003(2) -0.007(2)
C(312) 0.039(2) 0.050(3) 0.055(3) 0.002(2) 0.011(2) -0.011(2)
C(313) 0.051(3) 0.074(4) 0.068(3) 0.003(3) 0.022(3) -0.015(3)
C(314) 0.052(3) 0.078(4) 0.082(4) 0.012(3) 0.011(3) -0.033(3)
C(315) 0.067(4) 0.061(3) 0.087(4) 0.028(3) -0.003(3) -0.015(3)
C(316) 0.061(3) 0.057(3) 0.058(3) 0.023(3) 0.004(3) 0.000(3)
C(321) 0.045(3) 0.038(2) 0.046(3) -0.005(2) 0.004(2) 0.010(2)
C(322) 0.052(3) 0.054(3) 0.068(3) -0.009(3) 0.011(3) 0.000(3)
C(323) 0.050(3) 0.071(4) 0.086(4) -0.016(3) 0.015(3) 0.002(3)
C(324) 0.072(4) 0.065(3) 0.095(5) -0.034(3) 0.006(4) 0.012(3)
C(325) 0.086(4) 0.046(3) 0.107(5) -0.026(3) 0.019(4) -0.005(3)
C(326) 0.071(4) 0.044(3) 0.081(4) -0.008(3) 0.018(3) -0.009(3)
C(331) 0.044(3) 0.033(2) 0.041(2) 0.002(2) 0.000(2) 0.008(2)
C(332) 0.040(3) 0.070(3) 0.051(3) 0.002(3) 0.003(2) -0.009(3)
C(333) 0.045(3) 0.080(4) 0.058(3) 0.002(3) -0.009(3) -0.011(3)
C(334) 0.081(4) 0.110(5) 0.046(3) -0.007(4) -0.019(3) 0.008(4)
C(335) 0.090(5) 0.207(9) 0.048(3) -0.033(6) 0.003(3) 0.035(5)
C(336) 0.071(4) 0.158(6) 0.044(3) -0.045(4) 0.001(3) 0.024(4)

loop_
_atom_site_label
_atom_site_fract_x
_atom_site_fract_y
_atom_site_fract_z
_atom_site_U_iso_or_equiv
_atom_site_thermal_displace_type
_atom_site_calc_flag
Re 0.247287(10) 0.101000(14) 0.056249(8) 0.02761(4) Uani ?
P(1) 0.26718(6) -0.07873(8) 0.08336(5) 0.0322(3) Uani ?
P(2) 0.34472(6) 0.16445(9) 0.13940(5) 0.0332(3) Uani ?
P(3) 0.20258(6) 0.27125(9) 0.02078(5) 0.0340(3) Uani ?
O(2) 0.32150(17) 0.0911(2) -0.01385(14) 0.0403(8) Uani ?
N(1) 0.20055(19) 0.0471(3) -0.03622(16) 0.0319(9) Uani ?
C(2) 0.2666(2) 0.0553(4) -0.0556(2) 0.0369(12) Uani ?
C(3) 0.2730(3) 0.0258(5) -0.1155(2) 0.0546(15) Uani ?
C(4) 0.2100(3) -0.0111(5) -0.1540(2) 0.0605(17) Uani ?
C(5) 0.1398(3) -0.0165(4) -0.1364(2) 0.0460(14) Uani ?
C(6) 0.0719(4) -0.0501(5) -0.1762(2) 0.0637(18) Uani ?
C(7) 0.0048(3) -0.0519(5) -0.1576(3) 0.0628(17) Uani ?
C(8) 0.0013(3) -0.0237(5) -0.0985(3) 0.0586(17) Uani ?
C(9) 0.0659(3) 0.0075(4) -0.0572(2) 0.0481(14) Uani ?
C(10) 0.1361(3) 0.0127(3) -0.0758(2) 0.0358(12) Uani ?
C(111) 0.2208(3) -0.1696(3) 0.0229(2) 0.0360(12) Uani ?
C(112) 0.2607(3) -0.2159(4) -0.0172(2) 0.0522(15) Uani ?
C(113) 0.2244(3) -0.2827(5) -0.0636(3) 0.0694(18) Uani ?
C(114) 0.1487(3) -0.3050(4) -0.0695(3) 0.0616(17) Uani ?
C(115) 0.1091(3) -0.2591(5) -0.0301(3) 0.0583(16) Uani ?
C(116) 0.1443(3) -0.1923(4) 0.0151(2) 0.0488(14) Uani ?
C(121) 0.3662(3) -0.1308(3) 0.0983(2) 0.0370(12) Uani ?
C(122) 0.4182(3) -0.0775(4) 0.0717(2) 0.0477(14) Uani ?
C(123) 0.4944(3) -0.1075(4) 0.0823(3) 0.0562(16) Uani ?
C(124) 0.5192(3) -0.1909(5) 0.1197(3) 0.0636(18) Uani ?
C(125) 0.4680(3) -0.2467(4) 0.1448(3) 0.0622(17) Uani ?
C(126) 0.3920(3) -0.2166(4) 0.1350(2) 0.0502(15) Uani ?
C(131) 0.2272(3) -0.1325(4) 0.1474(2) 0.0385(12) Uani ?
C(132) 0.2072(3) -0.0663(4) 0.1905(2) 0.0509(15) Uani ?
C(133) 0.1784(3) -0.1052(5) 0.2393(3) 0.0626(17) Uani ?
C(134) 0.1674(3) -0.2098(5) 0.2453(3) 0.0629(17) Uani ?
C(135) 0.1859(3) -0.2774(4) 0.2022(3) 0.0580(16) Uani ?
C(136) 0.2153(3) -0.2394(4) 0.1534(2) 0.0482(14) Uani ?
C(211) 0.3571(3) 0.0961(4) 0.2137(2) 0.0396(12) Uani ?
C(212) 0.3992(3) 0.0044(4) 0.2224(2) 0.0421(13) Uani ?
C(213) 0.4066(3) -0.0530(4) 0.2756(3) 0.0583(16) Uani ?
C(214) 0.3733(4) -0.0196(5) 0.3222(3) 0.071(2) Uani ?
C(215) 0.3325(4) 0.0731(6) 0.3156(3) 0.078(2) Uani ?
C(216) 0.3259(3) 0.1307(4) 0.2623(2) 0.0564(16) Uani ?
C(221) 0.3355(3) 0.3011(4) 0.1654(2) 0.0433(13) Uani ?
C(222) 0.2676(3) 0.3289(4) 0.1805(2) 0.0517(15) Uani ?
C(223) 0.2568(3) 0.4284(4) 0.2016(3) 0.0706(18) Uani ?
C(224) 0.3149(4) 0.5002(5) 0.2083(4) 0.090(2) Uani ?
C(225) 0.3824(4) 0.4721(5) 0.1943(4) 0.095(3) Uani ?
C(226) 0.3930(3) 0.3729(4) 0.1715(3) 0.0680(19) Uani ?
C(231) 0.4449(3) 0.1689(4) 0.1309(2) 0.0404(13) Uani ?
C(232) 0.5050(3) 0.1698(4) 0.1815(2) 0.0517(15) Uani ?
C(233) 0.5788(3) 0.1826(5) 0.1748(3) 0.0631(18) Uani ?
C(234) 0.5944(3) 0.1966(5) 0.1183(3) 0.0685(19) Uani ?
C(235) 0.5374(3) 0.1964(6) 0.0675(3) 0.076(2) Uani ?
C(236) 0.4629(3) 0.1831(5) 0.0741(2) 0.0566(16) Uani ?
C(311) 0.1341(3) 0.3408(4) 0.0582(2) 0.0412(13) Uani ?
C(312) 0.1037(3) 0.2938(4) 0.1034(2) 0.0478(14) Uani ?
C(313) 0.0547(3) 0.3487(5) 0.1335(3) 0.0627(17) Uani ?
C(314) 0.0364(3) 0.4509(5) 0.1182(3) 0.0712(19) Uani ?
C(315) 0.0644(4) 0.4975(5) 0.0714(3) 0.074(2) Uani ?
C(316) 0.1108(3) 0.4420(5) 0.0412(3) 0.0598(17) Uani ?
C(321) 0.2766(3) 0.3701(4) 0.0166(2) 0.0437(13) Uani ?
C(322) 0.3334(3) 0.3418(4) -0.0138(3) 0.0580(17) Uani ?
C(323) 0.3912(3) 0.4097(5) -0.0204(3) 0.0687(19) Uani ?
C(324) 0.3946(4) 0.5063(5) 0.0059(3) 0.079(2) Uani ?
C(325) 0.3411(4) 0.5348(5) 0.0383(3) 0.080(2) Uani ?
C(326) 0.2823(4) 0.4688(4) 0.0443(3) 0.0652(18) Uani ?
C(331) 0.1449(3) 0.2758(3) -0.0587(2) 0.0407(13) Uani ?
C(332) 0.0684(3) 0.2544(5) -0.0681(2) 0.0547(16) Uani ?
C(333) 0.0232(3) 0.2518(5) -0.1269(3) 0.0639(18) Uani ?
C(334) 0.0532(4) 0.2694(6) -0.1759(3) 0.084(2) Uani ?
C(335) 0.1297(4) 0.2895(8) -0.1684(3) 0.116(3) Uani ?
C(336) 0.1747(4) 0.2929(7) -0.1095(3) 0.092(2) Uani ?
H(1) 0.163(3) 0.068(4) 0.069(2) 0.053(14) Uiso ?
H(2) 0.219(3) 0.113(3) 0.113(2) 0.054(15) Uiso ?
H(31) 0.3209 0.0313 -0.1283 0.0698 Uiso calc
H(41) 0.2143 -0.0343 -0.1944 0.0781 Uiso calc
H(61) 0.0737 -0.0702 -0.2177 0.0822 Uiso calc
H(71) -0.0413 -0.0733 -0.1858 0.0821 Uiso calc
H(81) -0.0468 -0.0264 -0.0850 0.0772 Uiso calc
H(91) 0.0631 0.0264 -0.0159 0.0626 Uiso calc
H(1121) 0.3142 -0.2003 -0.0131 0.0686 Uiso calc
H(1131) 0.2536 -0.3141 -0.0917 0.0906 Uiso calc
H(1141) 0.1236 -0.3537 -0.1004 0.0790 Uiso calc
H(1151) 0.0552 -0.2747 -0.0335 0.0767 Uiso calc
H(1161) 0.1153 -0.1594 0.0422 0.0640 Uiso calc
H(1221) 0.4007 -0.0196 0.0440 0.0619 Uiso calc
H(1231) 0.5306 -0.0693 0.0637 0.0732 Uiso calc
H(1241) 0.5722 -0.2102 0.1277 0.0809 Uiso calc
H(1251) 0.4850 -0.3081 0.1696 0.0802 Uiso calc
H(1261) 0.3562 -0.2550 0.1539 0.0638 Uiso calc
H(1321) 0.2135 0.0086 0.1864 0.0649 Uiso calc
H(1331) 0.1649 -0.0575 0.2691 0.0824 Uiso calc
H(1341) 0.1466 -0.2371 0.2787 0.0812 Uiso calc
H(1351) 0.1785 -0.3522 0.2060 0.0755 Uiso calc
H(1361) 0.2278 -0.2874 0.1230 0.0639 Uiso calc
H(2121) 0.4240 -0.0189 0.1900 0.0550 Uiso calc
H(2131) 0.4354 -0.1179 0.2800 0.0761 Uiso calc
H(2141) 0.3775 -0.0599 0.3593 0.0901 Uiso calc
H(2151) 0.3099 0.0990 0.3485 0.0963 Uiso calc
H(2161) 0.2981 0.1967 0.2586 0.0732 Uiso calc
H(2221) 0.2261 0.2783 0.1761 0.0676 Uiso calc
H(2231) 0.2083 0.4465 0.2111 0.0895 Uiso calc
H(2241) 0.3077 0.5693 0.2235 0.1158 Uiso calc
H(2251) 0.4244 0.5213 0.2018 0.1146 Uiso calc
H(2261) 0.4408 0.3542 0.1594 0.0900 Uiso calc
H(2321) 0.4940 0.1604 0.2224 0.0663 Uiso calc
H(2331) 0.6203 0.1824 0.2105 0.0814 Uiso calc
H(2341) 0.6466 0.2058 0.1139 0.0880 Uiso calc
H(2351) 0.5491 0.2045 0.0269 0.0963 Uiso calc
H(2361) 0.4221 0.1837 0.0382 0.0740 Uiso calc
H(3121) 0.1160 0.2216 0.1143 0.0620 Uiso calc
H(3131) 0.0337 0.3143 0.1655 0.0827 Uiso calc
H(3141) 0.0033 0.4885 0.1400 0.0910 Uiso calc
H(3151) 0.0509 0.5691 0.0601 0.0941 Uiso calc
H(3161) 0.1282 0.4737 0.0067 0.0780 Uiso calc
H(3221) 0.3319 0.2723 -0.0315 0.0745 Uiso calc
H(3231) 0.4296 0.3872 -0.0432 0.0896 Uiso calc
H(3241) 0.4347 0.5537 0.0006 0.0985 Uiso calc
H(3251) 0.3449 0.6040 0.0567 0.1049 Uiso calc
H(3261) 0.2439 0.4898 0.0671 0.0859 Uiso calc
H(3321) 0.0454 0.2395 -0.0327 0.0710 Uiso calc
H(3331) -0.0313 0.2370 -0.1321 0.0828 Uiso calc
H(3341) 0.0212 0.2676 -0.2163 0.1084 Uiso calc
H(3351) 0.1520 0.3045 -0.2034 0.1461 Uiso calc
H(3361) 0.2293 0.3059 -0.1044 0.1185 Uiso calc

loop_
_geom_angle_atom_site_label_1
_geom_angle_atom_site_label_2
_geom_angle_atom_site_label_3
_geom_angle
_geom_angle_publ_flag
P(1) Re P(2) 94.81(4) ?
P(1) Re P(3) 168.94(4) ?
P(1) Re O(2) 92.41(8) ?
P(1) Re N(1) 86.67(10) ?
P(1) Re H(1) 78.5(16) ?
P(1) Re H(2) 86.6(17) ?
P(2) Re P(3) 94.97(4) ?
P(2) Re O(2) 96.55(8) ?
P(2) Re N(1) 156.03(10) ?
P(2) Re H(1) 119.8(17) ?
P(2) Re H(2) 68.0(19) ?
P(3) Re O(2) 91.60(8) ?
P(3) Re N(1) 86.49(10) ?
P(3) Re H(1) 92.1(16) ?
P(3) Re H(2) 92.3(17) ?
O(2) Re N(1) 59.48(12) ?
O(2) Re H(1) 143.0(16) ?
O(2) Re H(2) 164.3(19) ?
N(1) Re H(1) 84.0(17) ?
N(1) Re H(2) 136.0(19) ?
H(1) Re H(2) 52(2) ?
Re P(1) C(111) 113.71(15) ?
Re P(1) C(121) 118.58(15) ?
Re P(1) C(131) 119.44(16) ?
C(111) P(1) C(121) 100.0(2) ?
C(111) P(1) C(131) 98.1(2) ?
C(121) P(1) C(131) 103.5(2) ?
Re P(2) C(211) 117.64(15) ?
Re P(2) C(221) 117.36(14) ?
Re P(2) C(231) 119.87(15) ?
C(211) P(2) C(221) 99.7(2) ?
C(211) P(2) C(231) 99.6(2) ?
C(221) P(2) C(231) 98.8(2) ?
Re P(3) C(311) 119.82(17) ?
Re P(3) C(321) 116.37(16) ?
Re P(3) C(331) 115.14(15) ?
C(311) P(3) C(321) 104.0(2) ?
C(311) P(3) C(331) 97.1(2) ?
C(321) P(3) C(331) 101.2(2) ?
Re O(2) C(2) 92.8(3) ?
Re N(1) C(2) 95.0(3) ?
Re N(1) C(10) 145.2(3) ?
C(2) N(1) C(10) 119.9(4) ?
O(2) C(2) N(1) 112.8(4) ?
O(2) C(2) C(3) 125.2(4) ?
N(1) C(2) C(3) 122.0(4) ?
C(2) C(3) C(4) 118.2(5) ?
C(3) C(4) C(5) 121.5(5) ?
C(4) C(5) C(6) 123.3(5) ?
C(4) C(5) C(10) 118.4(5) ?
C(6) C(5) C(10) 118.3(5) ?
C(5) C(6) C(7) 121.2(5) ?
C(6) C(7) C(8) 120.5(5) ?
C(7) C(8) C(9) 121.0(5) ?
C(8) C(9) C(10) 119.8(5) ?
N(1) C(10) C(5) 120.0(4) ?
N(1) C(10) C(9) 120.7(4) ?
C(5) C(10) C(9) 119.3(4) ?
P(1) C(111) C(112) 121.8(4) ?
P(1) C(111) C(116) 120.8(4) ?
C(112) C(111) C(116) 117.4(4) ?
C(111) C(112) C(113) 121.1(5) ?
C(112) C(113) C(114) 120.2(5) ?
C(113) C(114) C(115) 118.9(5) ?
C(114) C(115) C(116) 121.1(5) ?
C(111) C(116) C(115) 121.3(5) ?
P(1) C(121) C(122) 116.6(4) ?
P(1) C(121) C(126) 125.3(4) ?
C(122) C(121) C(126) 118.1(5) ?
C(121) C(122) C(123) 121.0(5) ?
C(122) C(123) C(124) 120.1(5) ?
C(123) C(124) C(125) 119.7(5) ?
C(124) C(125) C(126) 120.4(5) ?
C(121) C(126) C(125) 120.6(5) ?
P(1) C(131) C(132) 120.1(4) ?
P(1) C(131) C(136) 121.9(4) ?
C(132) C(131) C(136) 118.0(5) ?
C(131) C(132) C(133) 120.9(5) ?
C(132) C(133) C(134) 121.0(6) ?
C(133) C(134) C(135) 119.1(5) ?
C(134) C(135) C(136) 120.5(5) ?
C(131) C(136) C(135) 120.5(5) ?
P(2) C(211) C(212) 119.2(4) ?
P(2) C(211) C(216) 123.7(4) ?
C(212) C(211) C(216) 117.1(5) ?
C(211) C(212) C(213) 121.6(5) ?
C(212) C(213) C(214) 120.4(5) ?
C(213) C(214) C(215) 119.3(6) ?
C(214) C(215) C(216) 119.9(6) ?
C(211) C(216) C(215) 121.5(5) ?
P(2) C(221) C(222) 117.4(4) ?
P(2) C(221) C(226) 123.4(4) ?
C(222) C(221) C(226) 119.2(5) ?
C(221) C(222) C(223) 120.9(5) ?
C(222) C(223) C(224) 119.8(6) ?
C(223) C(224) C(225) 119.2(6) ?
C(224) C(225) C(226) 121.2(6) ?
C(221) C(226) C(225) 119.6(6) ?
P(2) C(231) C(232) 121.7(4) ?
P(2) C(231) C(236) 120.9(4) ?
C(232) C(231) C(236) 117.0(5) ?
C(231) C(232) C(233) 121.1(5) ?
C(232) C(233) C(234) 120.2(5) ?
C(233) C(234) C(235) 120.7(5) ?
C(234) C(235) C(236) 119.2(6) ?
C(231) C(236) C(235) 121.7(5) ?
P(3) C(311) C(312) 121.2(4) ?
P(3) C(311) C(316) 121.1(4) ?
C(312) C(311) C(316) 117.8(5) ?
C(311) C(312) C(313) 120.8(5) ?
C(312) C(313) C(314) 120.0(6) ?
C(313) C(314) C(315) 119.6(6) ?
C(314) C(315) C(316) 119.8(6) ?
C(311) C(316) C(315) 121.9(6) ?
P(3) C(321) C(322) 116.9(4) ?
P(3) C(321) C(326) 125.8(4) ?
C(322) C(321) C(326) 117.2(5) ?
C(321) C(322) C(323) 122.1(6) ?
C(322) C(323) C(324) 119.4(6) ?
C(323) C(324) C(325) 119.8(6) ?
C(324) C(325) C(326) 121.4(6) ?
C(321) C(326) C(325) 120.0(6) ?
P(3) C(331) C(332) 118.8(4) ?
P(3) C(331) C(336) 124.0(4) ?
C(332) C(331) C(336) 117.1(5) ?
C(331) C(332) C(333) 121.3(5) ?
C(332) C(333) C(334) 120.8(6) ?
C(333) C(334) C(335) 119.5(6) ?
C(334) C(335) C(336) 119.6(7) ?
C(331) C(336) C(335) 121.7(6) ?

loop_
_geom_bond_atom_site_label_1
_geom_bond_atom_site_label_2
_geom_bond_distance
_geom_bond_publ_flag
Re P(1) 2.3900(11) ?
Re P(2) 2.4126(11) ?
Re P(3) 2.4023(11) ?
Re O(2) 2.254(3) ?
Re N(1) 2.172(3) ?
Re H(1) 1.66(5) ?
Re H(2) 1.47(5) ?
P(1) C(111) 1.845(5) ?
P(1) C(121) 1.862(5) ?
P(1) C(131) 1.856(5) ?
P(2) C(211) 1.847(5) ?
P(2) C(221) 1.863(5) ?
P(2) C(231) 1.845(5) ?
P(3) C(311) 1.850(5) ?
P(3) C(321) 1.851(5) ?
P(3) C(331) 1.860(5) ?
O(2) C(2) 1.292(5) ?
N(1) C(2) 1.345(5) ?
N(1) C(10) 1.375(5) ?
C(2) C(3) 1.415(6) ?
C(3) C(4) 1.355(8) ?
C(4) C(5) 1.394(7) ?
C(5) C(6) 1.419(7) ?
C(5) C(10) 1.416(6) ?
C(6) C(7) 1.350(8) ?
C(7) C(8) 1.380(8) ?
C(8) C(9) 1.383(7) ?
C(9) C(10) 1.406(7) ?
C(111) C(112) 1.386(7) ?
C(111) C(116) 1.379(6) ?
C(112) C(113) 1.396(7) ?
C(113) C(114) 1.367(8) ?
C(114) C(115) 1.370(8) ?
C(115) C(116) 1.374(7) ?
C(121) C(122) 1.383(7) ?
C(121) C(126) 1.391(7) ?
C(122) C(123) 1.394(7) ?
C(123) C(124) 1.372(8) ?
C(124) C(125) 1.370(8) ?
C(125) C(126) 1.391(7) ?
C(131) C(132) 1.385(7) ?
C(131) C(136) 1.398(6) ?
C(132) C(133) 1.389(7) ?
C(133) C(134) 1.366(8) ?
C(134) C(135) 1.385(8) ?
C(135) C(136) 1.391(7) ?
C(211) C(212) 1.390(6) ?
C(211) C(216) 1.388(7) ?
C(212) C(213) 1.380(7) ?
C(213) C(214) 1.369(8) ?
C(214) C(215) 1.387(9) ?
C(215) C(216) 1.383(8) ?
C(221) C(222) 1.375(7) ?
C(221) C(226) 1.368(7) ?
C(222) C(223) 1.387(7) ?
C(223) C(224) 1.375(9) ?
C(224) C(225) 1.359(10) ?
C(225) C(226) 1.396(8) ?
C(231) C(232) 1.392(6) ?
C(231) C(236) 1.381(7) ?
C(232) C(233) 1.371(7) ?
C(233) C(234) 1.356(8) ?
C(234) C(235) 1.362(8) ?
C(235) C(236) 1.384(8) ?
C(311) C(312) 1.378(7) ?
C(311) C(316) 1.391(7) ?
C(312) C(313) 1.401(7) ?
C(313) C(314) 1.377(9) ?
C(314) C(315) 1.383(10) ?
C(315) C(316) 1.371(8) ?
C(321) C(322) 1.382(7) ?
C(321) C(326) 1.402(7) ?
C(322) C(323) 1.385(8) ?
C(323) C(324) 1.366(9) ?
C(324) C(325) 1.365(10) ?
C(325) C(326) 1.379(8) ?
C(331) C(332) 1.372(7) ?
C(331) C(336) 1.366(8) ?
C(332) C(333) 1.393(7) ?
C(333) C(334) 1.333(9) ?
C(334) C(335) 1.371(10) ?
C(335) C(336) 1.393(9) ?
